data_1563219
loop_
_publ_author_name
'Berthebaud, D.'
'Sato, A.'
'Michiue, Y.'
'Mori, T.'
'Nomura, A.'
'Shishido, T.'
'Nakajima, K.'

_publ_section_title
;
 Effect of transition element doping on crystal structure of rare earth
 borosilicides REB44Si2
;
_journal_issue 7
_journal_name_full 'Journal of Solid State Chemistry'
_journal_page_first 1682
_journal_page_last 1687
_journal_paper_doi 10.1016/j.jssc.2011.04.038
_journal_volume 184
_journal_year 2011
_chemical_compound_source 'synthesis as described'
_chemical_formula_moiety 'B41.2 Si1.42 Y1'
_chemical_formula_sum 'B41.2 Si1.42 Y'
_chemical_formula_weight 574.47
_space_group_IT_number 55
_space_group_name_Hall '-P 2 2ab'
_space_group_name_H-M_alt 'P b a m'
_symmetry_cell_setting orthorhombic
_symmetry_Int_Tables_number 55
_symmetry_space_group_name_Hall '-P 2 2ab'
_symmetry_space_group_name_H-M 'P b a m'
_atom_sites_solution_hydrogens .
_atom_sites_solution_primary direct
_atom_sites_solution_secondary difmap
_cell_angle_alpha 90
_cell_angle_beta 90
_cell_angle_gamma 90
_cell_formula_units_Z 8
_cell_length_a 16.708
_cell_length_b 17.674
_cell_length_c 9.532
_cell_measurement_reflns_used 22101
_cell_measurement_temperature 293
_cell_measurement_theta_max 27.19
_cell_measurement_theta_min 1.68
_cell_measurement_wavelength 0.71073
_cell_volume 2814.773
_computing_cell_refinement 'Bruker AXS SAINT PLUS 6.45'
_computing_data_collection 'Bruker AXS SMART for WNT/2000 5.625'
_computing_data_reduction 'Bruker AXS SAINT PLUS 6.45'
_computing_molecular_graphics 'Diamond 3 (Brandebourg, 2005)'
_computing_publication_material 'WinGX publication routines (Farrugia, 1999)'
_computing_structure_refinement 'SHELXL-97 (Sheldrick, 1997)'
_computing_structure_solution 'SIR2004 (Burla et al, 2004)'
_diffrn_ambient_temperature 293
_diffrn_measured_fraction_theta_full 0.94
_diffrn_measured_fraction_theta_max 0.94
_diffrn_radiation_monochromator graphite
_diffrn_radiation_probe x-ray
_diffrn_radiation_type MoK\a
_diffrn_radiation_wavelength 0.71073
_diffrn_reflns_av_R_equivalents 0.0417
_diffrn_reflns_av_unetI/netI 0.0289
_diffrn_reflns_limit_h_max 20
_diffrn_reflns_limit_h_min -20
_diffrn_reflns_limit_k_max 21
_diffrn_reflns_limit_k_min -21
_diffrn_reflns_limit_l_max 12
_diffrn_reflns_limit_l_min -11
_diffrn_reflns_number 22101
_diffrn_reflns_theta_full 27.2
_diffrn_reflns_theta_max 27.19
_diffrn_reflns_theta_min 1.68
_exptl_absorpt_coefficient_mu 4.267
_exptl_absorpt_correction_T_max 0.066980
_exptl_absorpt_correction_T_min 0.010044
_exptl_absorpt_correction_type empirical
_exptl_absorpt_process_details sadabs
_exptl_crystal_colour black
_exptl_crystal_density_diffrn 2.711
_exptl_crystal_density_method 'not measured'
_exptl_crystal_description prism
_exptl_crystal_F_000 2196
_exptl_crystal_size_max 0.02
_exptl_crystal_size_mid 0.02
_exptl_crystal_size_min 0.02
_refine_diff_density_max 2.335
_refine_diff_density_min -0.518
_refine_diff_density_rms 0.137
_refine_ls_extinction_method none
_refine_ls_goodness_of_fit_ref 1.084
_refine_ls_hydrogen_treatment .
_refine_ls_matrix_type full
_refine_ls_number_parameters 224
_refine_ls_number_reflns 3144
_refine_ls_number_restraints 0
_refine_ls_restrained_S_all 1.084
_refine_ls_R_factor_all 0.0454
_refine_ls_R_factor_gt 0.0359
_refine_ls_shift/su_max 0.001
_refine_ls_shift/su_mean 0
_refine_ls_structure_factor_coef Fsqd
_refine_ls_weighting_details 'calc w=1/[\s^2^(Fo^2^)+(0.0596P)^2^+6.8640P] where P=(Fo^2^+2Fc^2^)/3'
_refine_ls_weighting_scheme calc
_refine_ls_wR_factor_gt 0.0939
_refine_ls_wR_factor_ref 0.106
_reflns_number_gt 2681
_reflns_number_total 3144
_reflns_threshold_expression >2sigma(I)
_cod_data_source_file JSSC-2011-184-1682.cif
_cod_data_source_block t191-1
_cod_original_cell_volume 2814.8
_cod_original_formula_sum 'B41.2 Si1.42 Y1'
_cod_database_code 1563219

loop_
_symmetry_equiv_pos_as_xyz
'x, y, z'
'-x, -y, z'
'x+1/2, -y+1/2, -z'
'-x+1/2, y+1/2, -z'
'-x, -y, -z'
'x, y, -z'
'-x-1/2, y-1/2, z'
'x-1/2, -y-1/2, z'

loop_
_atom_site_label
_atom_site_type_symbol
_atom_site_fract_x
_atom_site_fract_y
_atom_site_fract_z
_atom_site_U_iso_or_equiv
_atom_site_adp_type
_atom_site_occupancy
_atom_site_symmetry_multiplicity
_atom_site_calc_flag
_atom_site_refinement_flags
_atom_site_disorder_assembly
_atom_site_disorder_group
Y1 Y 0.104106(19) 0.052258(18) 0.22849(4) 0.00819(13) Uani 1 1 d . . .
Si1 Si 0.15678(9) 0.08022(8) 0.5 0.0058(5) Uani 0.912(7) 2 d SP . .
Si2 Si 0.22164(9) 0.38749(9) 0.5 0.0077(6) Uani 0.792(10) 2 d SP . .
B53 B 0.22164(9) 0.38749(9) 0.5 0.0077(6) Uani 0.208(10) 2 d SP . .
Si3 Si 0.55782(11) 0.22161(10) 0.5 0.0077(6) Uani 0.641(9) 2 d SP . .
B52 B 0.55782(11) 0.22161(10) 0.5 0.0077(6) Uani 0.359(9) 2 d SP . .
Si4 Si 0.03445(14) 0.46290(14) 0.5 0.0146(9) Uani 0.511(10) 2 d SP . .
B51 B 0.03445(14) 0.46290(14) 0.5 0.0146(9) Uani 0.489(10) 2 d SP . .
B1 B 0.1896(3) 0.4454(3) 0 0.0053(10) Uiso 1 2 d S . .
B2 B 0.1381(3) -0.0309(3) 0 0.0042(10) Uiso 1 2 d S . .
B3 B 0.3114(2) 0.1593(2) 0.4149(4) 0.0067(7) Uiso 1 1 d . . .
B4 B 0.2101(2) 0.1681(2) 0.1829(4) 0.0064(7) Uiso 1 1 d . . .
B5 B 0.0501(3) 0.1254(3) 0 0.0060(10) Uiso 1 2 d S . .
B6 B 0.1189(3) -0.0313(3) 0.5 0.0069(10) Uiso 1 2 d S . .
B7 B 0.0376(3) 0.1108(3) 0.5 0.0070(10) Uiso 1 2 d S . .
B8 B -0.0172(2) 0.1406(2) 0.3354(4) 0.0064(7) Uiso 1 1 d . . .
B9 B 0.0944(3) 0.4715(3) 0 0.0068(10) Uiso 1 2 d S . .
B10 B 0.2286(2) 0.1171(2) 0.3430(4) 0.0053(7) Uiso 1 1 d . . .
B11 B 0.2631(2) 0.0751(2) 0.1815(4) 0.0056(7) Uiso 1 1 d . . .
B12 B 0.1661(3) -0.1182(3) 0.5 0.0087(11) Uiso 1 2 d S . .
B13 B 0.4031(2) 0.1445(2) 0.3323(4) 0.0069(7) Uiso 1 1 d . . .
B14 B 0.4365(2) 0.0491(2) 0.0939(4) 0.0057(7) Uiso 1 1 d . . .
B15 B 0.3690(2) 0.0981(2) 0.1790(4) 0.0051(7) Uiso 1 1 d . . .
B16 B 0.1666(2) -0.0849(2) 0.1634(4) 0.0058(7) Uiso 1 1 d . . .
B17 B 0.3266(2) 0.0672(2) 0.3364(4) 0.0075(7) Uiso 1 1 d . . .
B18 B 0.2897(2) 0.2420(2) 0.1765(4) 0.0074(7) Uiso 1 1 d . . .
B19 B 0.3846(2) 0.1975(2) 0.1755(4) 0.0071(7) Uiso 1 1 d . . .
B20 B 0.2328(2) -0.0089(2) 0.0975(4) 0.0063(7) Uiso 1 1 d . . .
B21 B 0.0179(2) 0.1772(2) 0.1637(4) 0.0062(7) Uiso 1 1 d . . .
B22 B -0.0424(3) 0.1721(3) 0 0.0064(10) Uiso 1 2 d S . .
B23 B 0.1144(2) -0.0916(2) 0.3350(4) 0.0063(7) Uiso 1 1 d . . .
B24 B 0.0321(3) 0.3145(3) 0 0.0065(10) Uiso 1 2 d S . .
B25 B 0.1293(3) -0.1295(3) 0 0.0051(10) Uiso 1 2 d S . .
B26 B -0.0254(2) 0.0445(2) 0.4053(4) 0.0064(7) Uiso 1 1 d . . .
B27 B -0.0351(2) 0.2575(2) -0.0946(4) 0.0065(7) Uiso 1 1 d . . .
B28 B 0.0152(3) 0.4084(3) 0 0.0057(10) Uiso 1 2 d S . .
B29 B 0.1211(2) 0.1884(2) 0.0972(4) 0.0064(7) Uiso 1 1 d . . .
B30 B 0.2386(2) 0.2219(2) 0.3352(4) 0.0066(7) Uiso 1 1 d . . .
B31 B 0.3935(2) 0.3129(2) 0.4051(4) 0.0068(7) Uiso 1 1 d . . .
B32 B 0.3492(2) 0.2375(2) 0.3307(4) 0.0065(7) Uiso 1 1 d . . .
B33 B 0.3000(2) 0.1551(2) 0.0886(4) 0.0071(7) Uiso 1 1 d . . .
B34 B 0.0341(2) 0.4613(2) -0.1570(4) 0.0068(7) Uiso 1 1 d . . .
B35 B 0.2025(3) 0.3465(3) 0 0.0078(11) Uiso 1 2 d S . .
B36 B 0.4987(2) 0.1342(2) 0.4043(4) 0.0068(7) Uiso 1 1 d . . .
B37 B 0.0704(2) 0.4215(2) 0.3055(4) 0.0069(7) Uiso 1 1 d . . .
B38 B 0.0436(3) 0.0210(3) 0 0.0062(10) Uiso 1 2 d S . .
B39 B 0.2101(2) -0.1717(2) 0.0952(4) 0.0063(7) Uiso 1 1 d . . .
B40 B 0.0651(2) 0.2694(2) 0.1572(4) 0.0056(7) Uiso 1 1 d . . .
B41 B 0.3527(2) -0.0231(2) 0.4058(4) 0.0070(7) Uiso 1 1 d . . .
B42 B 0.1731(2) 0.2908(2) 0.4048(4) 0.0085(8) Uiso 1 1 d . . .
B43 B -0.0114(3) 0.1959(3) 0.5 0.0090(11) Uiso 1 2 d S . .
B44 B 0.0854(2) 0.3224(2) 0.3040(4) 0.0073(7) Uiso 1 1 d . . .
B45 B 0.1681(2) 0.3861(2) 0.3041(4) 0.0079(7) Uiso 1 1 d . . .
B46 B 0.2744(2) -0.0994(2) 0.1584(4) 0.0061(7) Uiso 1 1 d . . .
B47 B 0.4155(4) 0.1505(4) 0 0.017(2) Uiso 0.93(3) 2 d SP . .
B48 B 0.1090(5) 0.3750(5) -0.1174(9) 0.010(3) Uiso 0.471(18) 1 d P . .
B49 B 0.1274(3) 0.2755(3) 0 0.0066(10) Uiso 1 2 d S . .
B50 B 0.3551(8) 0.2496(8) 0 0.017(4) Uiso 0.48(3) 2 d SP . .

loop_
_atom_site_aniso_label
_atom_site_aniso_U_11
_atom_site_aniso_U_22
_atom_site_aniso_U_33
_atom_site_aniso_U_23
_atom_site_aniso_U_13
_atom_site_aniso_U_12
Y1 0.0073(2) 0.00789(19) 0.0094(2) 0.00002(12) 0.00019(12) 0.00025(12)
Si1 0.0057(8) 0.0069(8) 0.0049(8) 0 0 -0.0008(5)
Si2 0.0056(9) 0.0096(9) 0.0079(9) 0 0 0.0003(6)
B53 0.0056(9) 0.0096(9) 0.0079(9) 0 0 0.0003(6)
Si3 0.0071(10) 0.0076(10) 0.0083(10) 0 0 0.0011(7)
B52 0.0071(10) 0.0076(10) 0.0083(10) 0 0 0.0011(7)
Si4 0.0141(14) 0.0184(14) 0.0111(13) 0 0 -0.0071(10)
B51 0.0141(14) 0.0184(14) 0.0111(13) 0 0 -0.0071(10)

loop_
_atom_type_symbol
_atom_type_description
_atom_type_scat_dispersion_real
_atom_type_scat_dispersion_imag
_atom_type_scat_source
B B 0.0013 0.0007 'International Tables Vol C Tables 4.2.6.8 and 6.1.1.4'
Si Si 0.0817 0.0704 'International Tables Vol C Tables 4.2.6.8 and 6.1.1.4'
Y Y -2.7962 3.5667 'International Tables Vol C Tables 4.2.6.8 and 6.1.1.4'

loop_
_geom_angle_atom_site_label_1
_geom_angle_atom_site_label_2
_geom_angle_atom_site_label_3
_geom_angle
_geom_angle_site_symmetry_1
_geom_angle_site_symmetry_3
B38 Y1 B10 142.58(13) . .
B38 Y1 B5 41.74(15) . .
B10 Y1 B5 113.25(14) . .
B38 Y1 B2 41.25(16) . .
B10 Y1 B2 114.21(14) . .
B5 Y1 B2 71.18(13) . .
B38 Y1 B21 76.27(14) . .
B10 Y1 B21 99.27(11) . .
B5 Y1 B21 40.95(12) . .
B2 Y1 B21 111.93(12) . .
B38 Y1 B20 80.18(14) . .
B10 Y1 B20 74.69(11) . .
B5 Y1 B20 94.87(12) . .
B2 Y1 B20 40.67(13) . .
B21 Y1 B20 129.94(11) . .
B38 Y1 B16 75.86(14) . .
B10 Y1 B16 100.43(11) . .
B5 Y1 B16 111.94(12) . .
B2 Y1 B16 40.92(12) . .
B21 Y1 B16 151.85(11) . .
B20 Y1 B16 39.89(11) . .
B38 Y1 B11 106.75(13) . .
B10 Y1 B11 39.44(11) . .
B5 Y1 B11 97.06(13) . .
B2 Y1 B11 75.04(13) . .
B21 Y1 B11 111.12(11) . .
B20 Y1 B11 37.80(11) . .
B16 Y1 B11 73.69(11) . .
B38 Y1 B29 80.49(14) . .
B10 Y1 B29 73.85(11) . .
B5 Y1 B29 40.46(14) . .
B2 Y1 B29 95.09(12) . .
B21 Y1 B29 39.76(11) . .
B20 Y1 B29 93.31(11) . .
B16 Y1 B29 130.06(11) . .
B11 Y1 B29 72.06(11) . .
B38 Y1 B26 101.96(13) . 2
B10 Y1 B26 113.50(11) . 2
B5 Y1 B26 129.64(14) . 2
B2 Y1 B26 104.99(13) . 2
B21 Y1 B26 113.23(11) . 2
B20 Y1 B26 114.54(11) . 2
B16 Y1 B26 76.55(11) . 2
B11 Y1 B26 131.47(11) . 2
B29 Y1 B26 152.11(11) . 2
B38 Y1 B4 107.01(14) . .
B10 Y1 B4 39.17(11) . .
B5 Y1 B4 74.31(14) . .
B2 Y1 B4 98.27(13) . .
B21 Y1 B4 72.45(11) . .
B20 Y1 B4 73.29(11) . .
B16 Y1 B4 112.50(11) . .
B11 Y1 B4 39.95(11) . .
B29 Y1 B4 36.96(11) . .
B26 Y1 B4 150.95(11) 2 .
B38 Y1 B23 98.36(14) . .
B10 Y1 B23 101.63(11) . .
B5 Y1 B23 140.04(13) . .
B2 Y1 B23 77.27(12) . .
B21 Y1 B23 150.89(11) . .
B20 Y1 B23 75.58(11) . .
B16 Y1 B23 39.81(11) . .
B11 Y1 B23 97.87(11) . .
B29 Y1 B23 168.84(11) . .
B26 Y1 B23 39.05(11) 2 .
B4 Y1 B23 135.25(11) . .
B10 Si1 B10 95.3(2) 6_556 .
B10 Si1 B7 119.17(14) 6_556 .
B10 Si1 B7 119.17(14) . .
B10 Si1 B6 119.15(14) 6_556 .
B10 Si1 B6 119.15(14) . .
B7 Si1 B6 87.4(2) . .
B10 Si1 Y1 158.94(12) 6_556 .
B10 Si1 Y1 63.67(10) . .
B7 Si1 Y1 74.98(5) . .
B6 Si1 Y1 74.56(5) . .
B10 Si1 Y1 63.67(10) 6_556 6_556
B10 Si1 Y1 158.94(12) . 6_556
B7 Si1 Y1 74.98(5) . 6_556
B6 Si1 Y1 74.56(5) . 6_556
Y1 Si1 Y1 137.39(6) . 6_556
B12 Si2 B45 115.51(11) 7_665 6_556
B12 Si2 B45 115.51(11) 7_665 .
B45 Si2 B45 128.8(2) 6_556 .
B12 Si2 B42 110.0(2) 7_665 .
B45 Si2 B42 102.33(16) 6_556 .
B45 Si2 B42 55.46(15) . .
B12 Si2 B42 110.0(2) 7_665 6_556
B45 Si2 B42 55.46(15) 6_556 6_556
B45 Si2 B42 102.33(16) . 6_556
B42 Si2 B42 51.3(2) . 6_556
B12 Si2 B41 126.99(19) 7_665 4_556
B45 Si2 B41 52.92(15) 6_556 4_556
B45 Si2 B41 97.64(15) . 4_556
B42 Si2 B41 122.90(16) . 4_556
B42 Si2 B41 100.96(15) 6_556 4_556
B12 Si2 B41 126.99(19) 7_665 7_665
B45 Si2 B41 97.64(15) 6_556 7_665
B45 Si2 B41 52.92(15) . 7_665
B42 Si2 B41 100.96(15) . 7_665
B42 Si2 B41 122.90(16) 6_556 7_665
B41 Si2 B41 48.2(2) 4_556 7_665
B43 Si3 B36 106.9(2) 3_556 .
B43 Si3 B36 106.9(2) 3_556 6_556
B36 Si3 B36 52.9(2) . 6_556
B43 Si3 B44 115.57(11) 3_556 8_665
B36 Si3 B44 54.78(15) . 8_665
B36 Si3 B44 103.04(16) 6_556 8_665
B43 Si3 B44 115.57(11) 3_556 3_556
B36 Si3 B44 103.04(16) . 3_556
B36 Si3 B44 54.78(15) 6_556 3_556
B44 Si3 B44 128.4(2) 8_665 3_556
B43 Si3 B42 129.75(19) 3_556 3_556
B36 Si3 B42 123.09(17) . 3_556
B36 Si3 B42 99.67(16) 6_556 3_556
B44 Si3 B42 98.26(16) 8_665 3_556
B44 Si3 B42 51.70(15) 3_556 3_556
B43 Si3 B42 129.75(19) 3_556 8_665
B36 Si3 B42 99.67(16) . 8_665
B36 Si3 B42 123.09(17) 6_556 8_665
B44 Si3 B42 51.70(15) 8_665 8_665
B44 Si3 B42 98.26(16) 3_556 8_665
B42 Si3 B42 50.2(2) 3_556 8_665
B51 Si4 Si4 0.00(12) 5_566 5_566
B51 Si4 B36 116.1(2) 5_566 8_565
Si4 Si4 B36 116.1(2) 5_566 8_565
B51 Si4 B36 116.1(2) 5_566 3_456
Si4 Si4 B36 116.1(2) 5_566 3_456
B36 Si4 B36 53.3(2) 8_565 3_456
B51 Si4 B37 117.03(12) 5_566 .
Si4 Si4 B37 117.03(12) 5_566 .
B36 Si4 B37 52.31(15) 8_565 .
B36 Si4 B37 100.83(18) 3_456 .
B51 Si4 B37 117.03(12) 5_566 6_556
Si4 Si4 B37 117.03(12) 5_566 6_556
B36 Si4 B37 100.83(18) 8_565 6_556
B36 Si4 B37 52.31(15) 3_456 6_556
B37 Si4 B37 125.9(2) . 6_556
B51 Si4 B41 120.2(2) 5_566 4_556
Si4 Si4 B41 120.2(2) 5_566 4_556
B36 Si4 B41 123.66(19) 8_565 4_556
B36 Si4 B41 99.85(17) 3_456 4_556
B37 Si4 B41 99.38(17) . 4_556
B37 Si4 B41 53.29(15) 6_556 4_556
B51 Si4 B41 120.2(2) 5_566 7_665
Si4 Si4 B41 120.2(2) 5_566 7_665
B36 Si4 B41 99.85(17) 8_565 7_665
B36 Si4 B41 123.66(19) 3_456 7_665
B37 Si4 B41 53.29(15) . 7_665
B37 Si4 B41 99.38(17) 6_556 7_665
B41 Si4 B41 50.6(2) 4_556 7_665
B9 B1 B35 113.2(4) . .
B9 B1 B20 124.8(3) . 7_665
B35 B1 B20 111.1(3) . 7_665
B9 B1 B20 124.8(3) . 4
B35 B1 B20 111.1(3) . 4
B20 B1 B20 62.7(3) 7_665 4
B9 B1 B46 116.2(2) . 7_665
B35 B1 B46 61.62(19) . 7_665
B20 B1 B46 61.48(19) 7_665 7_665
B20 B1 B46 113.0(3) 4 7_665
B9 B1 B46 116.2(2) . 4
B35 B1 B46 61.62(19) . 4
B20 B1 B46 113.0(3) 7_665 4
B20 B1 B46 61.48(19) 4 4
B46 B1 B46 113.3(4) 7_665 4
B25 B2 B38 115.4(4) . .
B25 B2 B20 106.1(3) . .
B38 B2 B20 128.7(3) . .
B25 B2 B20 106.1(3) . 6
B38 B2 B20 128.7(3) . 6
B20 B2 B20 59.4(3) . 6
B25 B2 B16 61.14(19) . 6
B38 B2 B16 118.2(2) . 6
B20 B2 B16 107.5(3) . 6
B20 B2 B16 58.88(19) 6 6
B25 B2 B16 61.14(19) . .
B38 B2 B16 118.2(2) . .
B20 B2 B16 58.88(19) . .
B20 B2 B16 107.5(3) 6 .
B16 B2 B16 111.2(3) 6 .
B25 B2 Y1 121.83(13) . .
B38 B2 Y1 62.77(13) . .
B20 B2 Y1 70.34(14) . .
B20 B2 Y1 117.8(2) 6 .
B16 B2 Y1 176.5(3) 6 .
B16 B2 Y1 70.22(12) . .
B25 B2 Y1 121.83(13) . 6
B38 B2 Y1 62.77(13) . 6
B20 B2 Y1 117.8(2) . 6
B20 B2 Y1 70.34(14) 6 6
B16 B2 Y1 70.22(12) 6 6
B16 B2 Y1 176.5(3) . 6
Y1 B2 Y1 108.21(18) . 6
B3 B3 B10 113.54(17) 6_556 .
B3 B3 B32 117.83(17) 6_556 .
B10 B3 B32 117.4(3) . .
B3 B3 B13 116.84(17) 6_556 .
B10 B3 B13 117.7(3) . .
B32 B3 B13 65.6(2) . .
B3 B3 B17 114.40(17) 6_556 .
B10 B3 B17 63.7(2) . .
B32 B3 B17 118.6(3) . .
B13 B3 B17 63.6(2) . .
B3 B3 B30 114.79(16) 6_556 .
B10 B3 B30 63.7(2) . .
B32 B3 B30 63.8(2) . .
B13 B3 B30 119.5(3) . .
B17 B3 B30 118.1(3) . .
B29 B4 B33 121.1(3) . .
B29 B4 B10 130.6(3) . .
B33 B4 B10 102.7(3) . .
B29 B4 B30 119.8(3) . .
B33 B4 B30 104.7(3) . .
B10 B4 B30 62.3(2) . .
B29 B4 B18 116.8(3) . .
B33 B4 B18 57.9(2) . .
B10 B4 B18 104.8(2) . .
B30 B4 B18 57.8(2) . .
B29 B4 B11 125.9(3) . .
B33 B4 B11 58.5(2) . .
B10 B4 B11 58.9(2) . .
B30 B4 B11 110.2(3) . .
B18 B4 B11 106.1(2) . .
B29 B4 Y1 71.10(17) . .
B33 B4 Y1 122.2(2) . .
B10 B4 Y1 66.58(16) . .
B30 B4 Y1 116.0(2) . .
B18 B4 Y1 171.4(2) . .
B11 B4 Y1 69.53(16) . .
B22 B5 B38 114.7(4) . .
B22 B5 B29 106.2(3) . .
B38 B5 B29 129.1(3) . .
B22 B5 B29 106.2(3) . 6
B38 B5 B29 129.1(3) . 6
B29 B5 B29 59.3(3) . 6
B22 B5 B21 61.31(19) . 6
B38 B5 B21 117.9(2) . 6
B29 B5 B21 107.5(3) . 6
B29 B5 B21 58.87(19) 6 6
B22 B5 B21 61.31(19) . .
B38 B5 B21 117.9(2) . .
B29 B5 B21 58.87(19) . .
B29 B5 B21 107.5(3) 6 .
B21 B5 B21 111.5(3) 6 .
B22 B5 Y1 121.51(13) . .
B38 B5 Y1 62.62(13) . .
B29 B5 Y1 70.88(14) . .
B29 B5 Y1 118.3(2) 6 .
B21 B5 Y1 176.9(3) 6 .
B21 B5 Y1 70.07(12) . .
B22 B5 Y1 121.51(13) . 6
B38 B5 Y1 62.62(13) . 6
B29 B5 Y1 118.3(2) . 6
B29 B5 Y1 70.88(14) 6 6
B21 B5 Y1 70.07(12) 6 6
B21 B5 Y1 176.9(3) . 6
Y1 B5 Y1 108.22(18) . 6
B12 B6 B26 106.2(3) . 2
B12 B6 B26 106.2(3) . 5_556
B26 B6 B26 59.5(3) 2 5_556
B12 B6 B23 61.28(19) . .
B26 B6 B23 58.95(19) 2 .
B26 B6 B23 107.8(3) 5_556 .
B12 B6 B23 61.28(19) . 6_556
B26 B6 B23 107.8(3) 2 6_556
B26 B6 B23 58.95(19) 5_556 6_556
B23 B6 B23 111.6(4) . 6_556
B12 B6 Si1 135.0(4) . .
B26 B6 Si1 112.6(3) 2 .
B26 B6 Si1 112.6(3) 5_556 .
B23 B6 Si1 123.06(18) . .
B23 B6 Si1 123.06(18) 6_556 .
B12 B6 Y1 118.50(11) . 6_556
B26 B6 Y1 114.9(2) 2 6_556
B26 B6 Y1 64.08(14) 5_556 6_556
B23 B6 Y1 171.7(3) . 6_556
B23 B6 Y1 63.74(12) 6_556 6_556
Si1 B6 Y1 63.57(10) . 6_556
B12 B6 Y1 118.50(11) . .
B26 B6 Y1 64.08(14) 2 .
B26 B6 Y1 114.9(2) 5_556 .
B23 B6 Y1 63.74(12) . .
B23 B6 Y1 171.7(3) 6_556 .
Si1 B6 Y1 63.57(10) . .
Y1 B6 Y1 119.88(18) 6_556 .
B43 B7 B26 106.9(3) . .
B43 B7 B26 106.9(3) . 6_556
B26 B7 B26 59.6(3) . 6_556
B43 B7 B8 61.56(19) . .
B26 B7 B8 59.14(19) . .
B26 B7 B8 108.2(3) 6_556 .
B43 B7 B8 61.56(19) . 6_556
B26 B7 B8 108.2(3) . 6_556
B26 B7 B8 59.14(19) 6_556 6_556
B8 B7 B8 112.1(3) . 6_556
B43 B7 Si1 133.7(4) . .
B26 B7 Si1 113.0(3) . .
B26 B7 Si1 113.0(3) 6_556 .
B8 B7 Si1 122.70(18) . .
B8 B7 Si1 122.70(18) 6_556 .
B43 B7 Y1 118.67(10) . 6_556
B26 B7 Y1 114.9(2) . 6_556
B26 B7 Y1 64.12(14) 6_556 6_556
B8 B7 Y1 172.2(3) . 6_556
B8 B7 Y1 63.91(12) 6_556 6_556
Si1 B7 Y1 63.40(10) . 6_556
B43 B7 Y1 118.67(10) . .
B26 B7 Y1 64.12(14) . .
B26 B7 Y1 114.9(2) 6_556 .
B8 B7 Y1 63.91(12) . .
B8 B7 Y1 172.2(3) 6_556 .
Si1 B7 Y1 63.40(10) . .
Y1 B7 Y1 119.19(18) 6_556 .
B31 B8 B26 102.9(2) 8_565 .
B31 B8 B23 59.5(2) 8_565 2
B26 B8 B23 59.9(2) . 2
B31 B8 B43 59.9(2) 8_565 .
B26 B8 B43 100.7(3) . .
B23 B8 B43 107.3(3) 2 .
B31 B8 B21 115.0(3) 8_565 .
B26 B8 B21 131.9(3) . .
B23 B8 B21 116.2(3) 2 .
B43 B8 B21 123.2(3) . .
B31 B8 B7 102.7(2) 8_565 .
B26 B8 B7 58.3(2) . .
B23 B8 B7 107.3(3) 2 .
B43 B8 B7 54.5(2) . .
B21 B8 B7 132.5(3) . .
B31 B8 Y1 171.8(2) 8_565 .
B26 B8 Y1 70.32(16) . .
B23 B8 Y1 112.4(2) 2 .
B43 B8 Y1 125.0(2) . .
B21 B8 Y1 68.77(16) . .
B7 B8 Y1 78.02(18) . .
B1 B9 B14 120.7(3) . 4
B1 B9 B14 120.7(3) . 7_665
B14 B9 B14 62.8(3) 4 7_665
B1 B9 B28 123.7(4) . .
B14 B9 B28 106.6(3) 4 .
B14 B9 B28 106.6(3) 7_665 .
B1 B9 B34 120.4(2) . .
B14 B9 B34 58.8(2) 4 .
B14 B9 B34 110.0(3) 7_665 .
B28 B9 B34 60.7(2) . .
B1 B9 B34 120.4(2) . 6
B14 B9 B34 110.0(3) 4 6
B14 B9 B34 58.8(2) 7_665 6
B28 B9 B34 60.7(2) . 6
B34 B9 B34 111.3(4) . 6
B1 B9 B48 69.8(3) . 6
B14 B9 B48 169.3(4) 4 6
B14 B9 B48 114.5(3) 7_665 6
B28 B9 B48 63.6(3) . 6
B34 B9 B48 115.7(4) . 6
B34 B9 B48 62.2(3) 6 6
B1 B9 B48 69.8(3) . .
B14 B9 B48 114.5(3) 4 .
B14 B9 B48 169.3(4) 7_665 .
B28 B9 B48 63.6(3) . .
B34 B9 B48 62.2(3) . .
B34 B9 B48 115.7(4) 6 .
B48 B9 B48 66.0(5) 6 .
B3 B10 B4 105.1(3) . .
B3 B10 B11 105.2(3) . .
B4 B10 B11 62.4(2) . .
B3 B10 B30 60.7(2) . .
B4 B10 B30 58.9(2) . .
B11 B10 B30 110.3(2) . .
B3 B10 B17 60.6(2) . .
B4 B10 B17 111.1(3) . .
B11 B10 B17 59.7(2) . .
B30 B10 B17 113.0(2) . .
B3 B10 Si1 108.8(2) . .
B4 B10 Si1 133.3(2) . .
B11 B10 Si1 133.4(2) . .
B30 B10 Si1 113.8(2) . .
B17 B10 Si1 113.2(2) . .
B3 B10 Y1 178.8(2) . .
B4 B10 Y1 74.24(17) . .
B11 B10 Y1 73.59(17) . .
B30 B10 Y1 119.4(2) . .
B17 B10 Y1 118.6(2) . .
Si1 B10 Y1 72.33(11) . .
B20 B11 B33 122.9(3) . .
B20 B11 B10 130.0(3) . .
B33 B11 B10 102.1(2) . .
B20 B11 B15 117.6(3) . .
B33 B11 B15 58.5(2) . .
B10 B11 B15 103.3(2) . .
B20 B11 B17 118.1(3) . .
B33 B11 B17 105.2(3) . .
B10 B11 B17 61.8(2) . .
B15 B11 B17 57.3(2) . .
B20 B11 B4 127.6(3) . .
B33 B11 B4 57.9(2) . .
B10 B11 B4 58.7(2) . .
B15 B11 B4 105.4(2) . .
B17 B11 B4 109.7(2) . .
B20 B11 Y1 70.75(17) . .
B33 B11 Y1 122.6(2) . .
B10 B11 Y1 66.97(16) . .
B15 B11 Y1 170.3(2) . .
B17 B11 Y1 115.0(2) . .
B4 B11 Y1 70.51(16) . .
B6 B12 B31 110.2(3) . 7_655
B6 B12 B31 110.2(3) . 4_546
B31 B12 B31 59.8(3) 7_655 4_546
B6 B12 B23 64.0(2) . 6_556
B31 B12 B23 109.7(3) 7_655 6_556
B31 B12 B23 59.4(2) 4_546 6_556
B6 B12 B23 64.0(2) . .
B31 B12 B23 59.4(2) 7_655 .
B31 B12 B23 109.7(3) 4_546 .
B23 B12 B23 116.0(4) 6_556 .
B6 B12 Si2 114.1(4) . 7_655
B31 B12 Si2 125.7(3) 7_655 7_655
B31 B12 Si2 125.7(3) 4_546 7_655
B23 B12 Si2 116.8(2) 6_556 7_655
B23 B12 Si2 116.8(2) . 7_655
B6 B12 B53 114.1(4) . 7_655
B31 B12 B53 125.7(3) 7_655 7_655
B31 B12 B53 125.7(3) 4_546 7_655
B23 B12 B53 116.8(2) 6_556 7_655
B23 B12 B53 116.8(2) . 7_655
Si2 B12 B53 0.000(5) 7_655 7_655
B3 B13 B36 130.0(3) . .
B3 B13 B15 99.1(2) . .
B36 B13 B15 124.8(3) . .
B3 B13 B19 98.5(2) . .
B36 B13 B19 122.6(3) . .
B15 B13 B19 59.8(2) . .
B3 B13 B17 60.0(2) . .
B36 B13 B17 122.7(3) . .
B15 B13 B17 57.2(2) . .
B19 B13 B17 106.4(3) . .
B3 B13 B32 56.6(2) . .
B36 B13 B32 122.3(3) . .
B15 B13 B32 104.1(2) . .
B19 B13 B32 56.8(2) . .
B17 B13 B32 108.2(2) . .
B15 B14 B9 118.3(3) . 7_655
B15 B14 B34 119.8(3) . 4_545
B9 B14 B34 63.3(2) 7_655 4_545
B15 B14 B34 121.9(3) . 3
B9 B14 B34 112.0(3) 7_655 3
B34 B14 B34 61.5(2) 4_545 3
B15 B14 B28 122.8(3) . 3
B9 B14 B28 107.5(3) 7_655 3
B34 B14 B28 110.3(3) 4_545 3
B34 B14 B28 61.5(2) 3 3
B15 B14 B14 119.70(18) . 6
B9 B14 B14 58.58(15) 7_655 6
B34 B14 B14 110.27(17) 4_545 6
B34 B14 B14 110.10(17) 3 6
B28 B14 B14 59.41(15) 3 6
B15 B14 B47 68.5(2) . .
B9 B14 B47 115.0(3) 7_655 .
B34 B14 B47 171.7(3) 4_545 .
B34 B14 B47 113.9(3) 3 .
B28 B14 B47 61.9(3) 3 .
B14 B14 B47 63.88(13) 6 .
B14 B15 B17 122.6(3) . .
B14 B15 B33 120.8(3) . .
B17 B15 B33 109.6(3) . .
B14 B15 B13 115.6(3) . .
B17 B15 B13 64.3(2) . .
B33 B15 B13 110.6(3) . .
B14 B15 B19 114.3(3) . .
B17 B15 B19 112.7(3) . .
B33 B15 B19 61.4(2) . .
B13 B15 B19 60.7(2) . .
B14 B15 B11 124.0(3) . .
B17 B15 B11 61.6(2) . .
B33 B15 B11 59.7(2) . .
B13 B15 B11 114.0(3) . .
B19 B15 B11 111.4(3) . .
B14 B15 B47 64.8(3) . .
B17 B15 B47 171.9(3) . .
B33 B15 B47 65.8(3) . .
B13 B15 B47 110.4(3) . .
B19 B15 B47 59.5(2) . .
B11 B15 B47 118.2(3) . .
B39 B16 B46 58.4(2) . .
B39 B16 B20 104.6(2) . .
B46 B16 B20 60.1(2) . .
B39 B16 B25 58.4(2) . .
B46 B16 B25 104.6(3) . .
B20 B16 B25 103.0(3) . .
B39 B16 B23 116.7(3) . .
B46 B16 B23 118.6(3) . .
B20 B16 B23 128.7(3) . .
B25 B16 B23 123.7(3) . .
B39 B16 B2 103.4(3) . .
B46 B16 B2 107.4(3) . .
B20 B16 B2 60.3(2) . .
B25 B16 B2 55.7(2) . .
B23 B16 B2 129.8(3) . .
B39 B16 Y1 172.0(2) . .
B46 B16 Y1 120.8(2) . .
B20 B16 Y1 70.05(16) . .
B25 B16 Y1 116.3(2) . .
B23 B16 Y1 71.00(16) . .
B2 B16 Y1 68.87(17) . .
B15 B17 B41 120.0(3) . .
B15 B17 B3 97.5(2) . .
B41 B17 B3 133.4(3) . .
B15 B17 B11 61.1(2) . .
B41 B17 B11 120.8(3) . .
B3 B17 B11 100.6(2) . .
B15 B17 B10 103.7(3) . .
B41 B17 B10 128.8(3) . .
B3 B17 B10 55.7(2) . .
B11 B17 B10 58.6(2) . .
B15 B17 B13 58.5(2) . .
B41 B17 B13 119.7(3) . .
B3 B17 B13 56.5(2) . .
B11 B17 B13 108.9(3) . .
B10 B17 B13 104.8(2) . .
B39 B18 B33 124.2(3) 7_665 .
B39 B18 B19 113.1(3) 7_665 .
B33 B18 B19 61.4(2) . .
B39 B18 B30 124.5(3) 7_665 .
B33 B18 B30 106.2(3) . .
B19 B18 B30 110.3(3) . .
B39 B18 B32 114.5(3) 7_665 .
B33 B18 B32 107.5(3) . .
B19 B18 B32 58.9(2) . .
B30 B18 B32 63.5(2) . .
B39 B18 B4 129.8(3) 7_665 .
B33 B18 B4 58.2(2) . .
B19 B18 B4 109.1(3) . .
B30 B18 B4 59.2(2) . .
B32 B18 B4 109.9(3) . .
B39 B18 B50 63.9(4) 7_665 .
B33 B18 B50 66.8(4) . .
B19 B18 B50 62.5(4) . .
B30 B18 B50 171.4(5) . .
B32 B18 B50 113.0(4) . .
B4 B18 B50 117.5(4) . .
B27 B19 B32 116.9(3) 3 .
B27 B19 B18 119.3(3) 3 .
B32 B19 B18 60.7(2) . .
B27 B19 B15 125.1(3) 3 .
B32 B19 B15 109.6(3) . .
B18 B19 B15 107.9(3) . .
B27 B19 B13 118.4(3) 3 .
B32 B19 B13 64.1(2) . .
B18 B19 B13 112.5(3) . .
B15 B19 B13 59.5(2) . .
B27 B19 B33 126.3(3) 3 .
B32 B19 B33 107.0(3) . .
B18 B19 B33 59.0(2) . .
B15 B19 B33 58.8(2) . .
B13 B19 B33 107.6(3) . .
B27 B19 B47 66.9(3) 3 .
B32 B19 B47 175.5(3) . .
B18 B19 B47 115.7(3) . .
B15 B19 B47 68.4(3) . .
B13 B19 B47 116.8(3) . .
B33 B19 B47 68.5(3) . .
B27 B19 B50 66.6(4) 3 .
B32 B19 B50 116.4(4) . .
B18 B19 B50 64.7(4) . .
B15 B19 B50 116.2(4) . .
B13 B19 B50 174.5(5) . .
B33 B19 B50 66.9(4) . .
B47 B19 B50 62.2(4) . .
B11 B20 B1 114.2(3) . 7_655
B11 B20 B46 118.8(3) . .
B1 B20 B46 59.8(2) 7_655 .
B11 B20 B16 129.0(3) . .
B1 B20 B16 106.4(3) 7_655 .
B46 B20 B16 59.11(19) . .
B11 B20 B20 117.05(17) . 6
B1 B20 B20 58.66(15) 7_655 6
B46 B20 B20 108.42(16) . 6
B16 B20 B20 109.84(16) . 6
B11 B20 B2 129.9(3) . .
B1 B20 B2 105.1(3) 7_655 .
B46 B20 B2 107.1(3) . .
B16 B20 B2 60.9(2) . .
B20 B20 B2 60.32(14) 6 .
B11 B20 Y1 71.45(17) . .
B1 B20 Y1 174.0(2) 7_655 .
B46 B20 Y1 120.1(2) . .
B16 B20 Y1 70.06(16) . .
B20 B20 Y1 117.41(8) 6 .
B2 B20 Y1 68.99(16) . .
B27 B21 B40 59.4(2) 6 .
B27 B21 B29 104.4(2) 6 .
B40 B21 B29 59.0(2) . .
B27 B21 B8 116.2(3) 6 .
B40 B21 B8 118.8(3) . .
B29 B21 B8 129.5(3) . .
B27 B21 B22 57.6(2) 6 .
B40 B21 B22 104.5(3) . .
B29 B21 B22 102.9(3) . .
B8 B21 B22 123.5(3) . .
B27 B21 B5 102.8(2) 6 .
B40 B21 B5 106.5(3) . .
B29 B21 B5 60.2(2) . .
B8 B21 B5 130.6(3) . .
B22 B21 B5 55.8(2) . .
B27 B21 Y1 171.6(2) 6 .
B40 B21 Y1 120.7(2) . .
B29 B21 Y1 70.69(16) . .
B8 B21 Y1 71.52(16) . .
B22 B21 Y1 116.1(2) . .
B5 B21 Y1 68.98(17) . .
B25 B22 B5 124.4(4) 5 .
B25 B22 B27 117.1(3) 5 6
B5 B22 B27 110.0(3) . 6
B25 B22 B27 117.1(3) 5 .
B5 B22 B27 110.0(3) . .
B27 B22 B27 61.6(3) 6 .
B25 B22 B21 120.2(2) 5 .
B5 B22 B21 62.9(2) . .
B27 B22 B21 59.45(19) 6 .
B27 B22 B21 110.5(3) . .
B25 B22 B21 120.2(2) 5 6
B5 B22 B21 62.9(2) . 6
B27 B22 B21 110.5(3) 6 6
B27 B22 B21 59.45(19) . 6
B21 B22 B21 114.1(4) . 6
B31 B23 B26 103.2(2) 7_655 2
B31 B23 B8 59.9(2) 7_655 2
B26 B23 B8 59.8(2) 2 2
B31 B23 B12 59.2(2) 7_655 .
B26 B23 B12 100.5(3) 2 .
B8 B23 B12 106.8(3) 2 .
B31 B23 B16 114.6(3) 7_655 .
B26 B23 B16 132.4(3) 2 .
B8 B23 B16 116.5(3) 2 .
B12 B23 B16 123.0(3) . .
B31 B23 B6 102.6(3) 7_655 .
B26 B23 B6 58.3(2) 2 .
B8 B23 B6 107.3(3) 2 .
B12 B23 B6 54.7(2) . .
B16 B23 B6 132.4(3) . .
B31 B23 Y1 172.2(2) 7_655 .
B26 B23 Y1 70.30(16) 2 .
B8 B23 Y1 112.4(2) 2 .
B12 B23 Y1 125.3(2) . .
B16 B23 Y1 69.19(16) . .
B6 B23 Y1 77.83(18) . .
B28 B24 B49 123.0(4) . .
B28 B24 B27 117.2(3) . .
B49 B24 B27 111.1(3) . .
B28 B24 B27 117.2(3) . 6
B49 B24 B27 111.1(3) . 6
B27 B24 B27 61.8(3) . 6
B28 B24 B40 119.5(2) . 6
B49 B24 B40 62.6(2) . 6
B27 B24 B40 60.7(2) . 6
B27 B24 B40 111.9(3) 6 6
B28 B24 B40 119.5(2) . .
B49 B24 B40 62.6(2) . .
B27 B24 B40 111.9(3) . .
B27 B24 B40 60.7(2) 6 .
B40 B24 B40 114.2(4) 6 .
B28 B24 B48 65.3(3) . 6
B49 B24 B48 68.0(3) . 6
B27 B24 B48 176.6(4) . 6
B27 B24 B48 115.3(3) 6 6
B40 B24 B48 120.5(4) 6 6
B40 B24 B48 64.7(3) . 6
B28 B24 B48 65.3(3) . .
B49 B24 B48 68.0(3) . .
B27 B24 B48 115.3(3) . .
B27 B24 B48 176.6(4) 6 .
B40 B24 B48 64.7(3) 6 .
B40 B24 B48 120.5(4) . .
B48 B24 B48 67.6(5) 6 .
B28 B24 B47 62.7(3) . 3_455
B49 B24 B47 174.3(4) . 3_455
B27 B24 B47 64.2(3) . 3_455
B27 B24 B47 64.2(3) 6 3_455
B40 B24 B47 115.4(2) 6 3_455
B40 B24 B47 115.4(2) . 3_455
B48 B24 B47 116.6(4) 6 3_455
B48 B24 B47 116.6(4) . 3_455
B22 B25 B2 122.2(4) 5 .
B22 B25 B39 118.5(3) 5 .
B2 B25 B39 110.6(3) . .
B22 B25 B39 118.5(3) 5 6
B2 B25 B39 110.6(3) . 6
B39 B25 B39 60.9(3) . 6
B22 B25 B16 119.6(2) 5 .
B2 B25 B16 63.2(2) . .
B39 B25 B16 59.84(19) . .
B39 B25 B16 110.4(3) 6 .
B22 B25 B16 119.6(2) 5 6
B2 B25 B16 63.2(2) . 6
B39 B25 B16 110.4(3) . 6
B39 B25 B16 59.84(19) 6 6
B16 B25 B16 114.4(4) . 6
B26 B26 B26 90 2 6_556
B26 B26 B7 107.0(3) 2 .
B26 B26 B7 60.18(14) 6_556 .
B26 B26 B6 107.2(3) 2 5_556
B26 B26 B6 60.25(14) 6_556 5_556
B7 B26 B6 109.5(3) . 5_556
B26 B26 B8 141.4(3) 2 .
B26 B26 B8 111.35(16) 6_556 .
B7 B26 B8 62.5(2) . .
B6 B26 B8 111.3(3) 5_556 .
B26 B26 B23 141.8(3) 2 2
B26 B26 B23 111.47(17) 6_556 2
B7 B26 B23 111.1(3) . 2
B6 B26 B23 62.8(2) 5_556 2
B8 B26 B23 60.3(2) . 2
B26 B26 Y1 71.25(17) 2 2
B26 B26 Y1 128.01(8) 6_556 2
B7 B26 Y1 171.0(2) . 2
B6 B26 Y1 79.23(18) 5_556 2
B8 B26 Y1 113.0(2) . 2
B23 B26 Y1 70.65(16) 2 2
B26 B26 Y1 70.71(18) 2 .
B26 B26 Y1 127.86(8) 6_556 .
B7 B26 Y1 79.40(18) . .
B6 B26 Y1 170.9(2) 5_556 .
B8 B26 Y1 70.81(16) . .
B23 B26 Y1 113.1(2) 2 .
Y1 B26 Y1 91.82(11) 2 .
B19 B27 B24 117.3(3) 3_455 .
B19 B27 B22 124.4(3) 3_455 .
B24 B27 B22 105.8(3) . .
B19 B27 B40 121.3(3) 3_455 6
B24 B27 B40 60.4(2) . 6
B22 B27 B40 109.6(3) . 6
B19 B27 B21 125.4(3) 3_455 6
B24 B27 B21 109.0(3) . 6
B22 B27 B21 63.0(2) . 6
B40 B27 B21 60.7(2) 6 6
B19 B27 B27 116.30(17) 3_455 6
B24 B27 B27 59.11(15) . 6
B22 B27 B27 59.21(14) . 6
B40 B27 B27 109.47(16) 6 6
B21 B27 B27 111.48(16) 6 6
B19 B27 B47 61.2(2) 3_455 3_455
B24 B27 B47 64.8(3) . 3_455
B22 B27 B47 115.4(3) . 3_455
B40 B27 B47 115.7(3) 6 3_455
B21 B27 B47 173.3(3) 6 3_455
B27 B27 B47 63.69(13) 6 3_455
B19 B27 B50 62.1(3) 3_455 3_455
B24 B27 B50 112.4(3) . 3_455
B22 B27 B50 70.1(4) . 3_455
B40 B27 B50 172.7(3) 6 3_455
B21 B27 B50 123.7(4) 6 3_455
B27 B27 B50 63.87(19) 6 3_455
B47 B27 B50 59.3(4) 3_455 3_455
B24 B28 B9 120.5(4) . .
B24 B28 B14 123.1(3) . 3_455
B9 B28 B14 107.2(3) . 3_455
B24 B28 B14 123.1(3) . 8_565
B9 B28 B14 107.2(3) . 8_565
B14 B28 B14 61.2(3) 3_455 8_565
B24 B28 B34 119.0(2) . 6
B9 B28 B34 61.9(2) . 6
B14 B28 B34 109.5(3) 3_455 6
B14 B28 B34 59.0(2) 8_565 6
B24 B28 B34 119.0(2) . .
B9 B28 B34 61.9(2) . .
B14 B28 B34 59.0(2) 3_455 .
B14 B28 B34 109.5(3) 8_565 .
B34 B28 B34 113.1(4) 6 .
B24 B28 B47 67.7(3) . 3_455
B9 B28 B47 171.9(4) . 3_455
B14 B28 B47 65.9(3) 3_455 3_455
B14 B28 B47 65.9(3) 8_565 3_455
B34 B28 B47 115.2(2) 6 3_455
B34 B28 B47 115.2(2) . 3_455
B24 B28 B48 65.2(3) . 6
B9 B28 B48 66.0(3) . 6
B14 B28 B48 171.6(4) 3_455 6
B14 B28 B48 115.1(3) 8_565 6
B34 B28 B48 63.4(3) 6 6
B34 B28 B48 118.6(4) . 6
B47 B28 B48 120.3(4) 3_455 6
B24 B28 B48 65.2(3) . .
B9 B28 B48 66.0(3) . .
B14 B28 B48 115.1(3) 3_455 .
B14 B28 B48 171.6(4) 8_565 .
B34 B28 B48 118.6(4) 6 .
B34 B28 B48 63.4(3) . .
B47 B28 B48 120.3(4) 3_455 .
B48 B28 B48 67.5(5) 6 .
B4 B29 B49 111.7(3) . .
B4 B29 B40 117.4(3) . .
B49 B29 B40 61.0(2) . .
B4 B29 B21 128.0(3) . .
B49 B29 B21 108.8(3) . .
B40 B29 B21 59.5(2) . .
B4 B29 B29 118.14(18) . 6
B49 B29 B29 59.02(15) . 6
B40 B29 B29 108.49(17) . 6
B21 B29 B29 110.06(16) . 6
B4 B29 B5 130.8(3) . .
B49 B29 B5 106.9(3) . .
B40 B29 B5 107.5(3) . .
B21 B29 B5 61.0(2) . .
B29 B29 B5 60.35(14) 6 .
B4 B29 Y1 71.94(17) . .
B49 B29 Y1 175.6(2) . .
B40 B29 Y1 120.0(2) . .
B21 B29 Y1 69.55(16) . .
B29 B29 Y1 117.32(8) 6 .
B5 B29 Y1 68.66(16) . .
B42 B30 B18 118.7(3) . .
B42 B30 B4 120.2(3) . .
B18 B30 B4 63.0(2) . .
B42 B30 B3 132.8(3) . .
B18 B30 B3 99.0(2) . .
B4 B30 B3 101.1(2) . .
B42 B30 B10 128.0(3) . .
B18 B30 B10 106.1(2) . .
B4 B30 B10 58.8(2) . .
B3 B30 B10 55.64(19) . .
B42 B30 B32 121.3(3) . .
B18 B30 B32 58.3(2) . .
B4 B30 B32 108.8(3) . .
B3 B30 B32 55.66(19) . .
B10 B30 B32 103.7(2) . .
B32 B31 B31 114.94(18) . 6_556
B32 B31 B12 120.0(3) . 7_665
B31 B31 B12 60.10(15) 6_556 7_665
B32 B31 B23 123.2(3) . 7_665
B31 B31 B23 111.54(17) 6_556 7_665
B12 B31 B23 61.4(2) 7_665 7_665
B32 B31 B8 124.2(3) . 8_665
B31 B31 B8 111.31(17) 6_556 8_665
B12 B31 B8 109.1(3) 7_665 8_665
B23 B31 B8 60.6(2) 7_665 8_665
B32 B31 B43 121.5(3) . 3_556
B31 B31 B43 60.46(15) 6_556 3_556
B12 B31 B43 106.6(3) 7_665 3_556
B23 B31 B43 108.8(3) 7_665 3_556
B8 B31 B43 60.7(2) 8_665 3_556
B31 B32 B3 127.1(3) . .
B31 B32 B19 122.0(3) . .
B3 B32 B19 101.2(3) . .
B31 B32 B18 124.0(3) . .
B3 B32 B18 102.5(3) . .
B19 B32 B18 60.4(2) . .
B31 B32 B30 122.9(3) . .
B3 B32 B30 60.5(2) . .
B19 B32 B30 107.2(3) . .
B18 B32 B30 58.1(2) . .
B31 B32 B13 118.7(3) . .
B3 B32 B13 57.8(2) . .
B19 B32 B13 59.2(2) . .
B18 B32 B13 108.4(3) . .
B30 B32 B13 110.2(2) . .
B33 B33 B15 119.41(17) 6 .
B33 B33 B18 118.46(17) 6 .
B15 B33 B18 109.3(3) . .
B33 B33 B4 120.60(17) 6 .
B15 B33 B4 112.5(3) . .
B18 B33 B4 63.9(2) . .
B33 B33 B11 119.87(17) 6 .
B15 B33 B11 61.8(2) . .
B18 B33 B11 115.0(3) . .
B4 B33 B11 63.5(2) . .
B33 B33 B19 117.38(17) 6 .
B15 B33 B19 59.9(2) . .
B18 B33 B19 59.6(2) . .
B4 B33 B19 112.3(3) . .
B11 B33 B19 112.0(3) . .
B33 B33 B50 66.12(18) 6 .
B15 B33 B50 111.6(4) . .
B18 B33 B50 62.4(3) . .
B4 B33 B50 118.5(4) . .
B11 B33 B50 172.4(4) . .
B19 B33 B50 60.4(3) . .
B33 B33 B47 66.38(13) 6 .
B15 B33 B47 64.8(2) . .
B18 B33 B47 108.3(3) . .
B4 B33 B47 171.0(3) . .
B11 B33 B47 119.1(3) . .
B19 B33 B47 58.8(2) . .
B50 B33 B47 57.6(4) . .
B37 B34 B14 124.1(3) 6 4
B37 B34 B14 125.3(3) 6 3_455
B14 B34 B14 103.9(3) 4 3_455
B37 B34 B34 123.25(18) 6 2_565
B14 B34 B34 59.7(2) 4 2_565
B14 B34 B34 58.9(2) 3_455 2_565
B37 B34 B28 123.0(3) 6 .
B14 B34 B28 103.2(3) 4 .
B14 B34 B28 59.6(2) 3_455 .
B34 B34 B28 106.7(2) 2_565 .
B37 B34 B9 122.2(3) 6 .
B14 B34 B9 57.9(2) 4 .
B14 B34 B9 104.2(3) 3_455 .
B34 B34 B9 106.3(2) 2_565 .
B28 B34 B9 57.4(2) . .
B37 B34 B48 67.6(3) 6 .
B14 B34 B48 116.0(3) 4 .
B14 B34 B48 115.9(3) 3_455 .
B34 B34 B48 169.2(3) 2_565 .
B28 B34 B48 63.7(3) . .
B9 B34 B48 64.8(3) . .
B39 B35 B39 62.5(3) 7_665 4
B39 B35 B1 106.5(3) 7_665 .
B39 B35 B1 106.5(3) 4 .
B39 B35 B49 117.4(3) 7_665 .
B39 B35 B49 117.4(3) 4 .
B1 B35 B49 128.0(4) . .
B39 B35 B46 59.4(2) 7_665 7_665
B39 B35 B46 110.4(3) 4 7_665
B1 B35 B46 60.42(19) . 7_665
B49 B35 B46 121.3(2) . 7_665
B39 B35 B46 110.4(3) 7_665 4
B39 B35 B46 59.4(2) 4 4
B1 B35 B46 60.42(19) . 4
B49 B35 B46 121.3(2) . 4
B46 B35 B46 111.3(4) 7_665 4
B39 B35 B48 174.5(4) 7_665 .
B39 B35 B48 114.3(3) 4 .
B1 B35 B48 69.6(3) . .
B49 B35 B48 67.9(3) . .
B46 B35 B48 119.9(4) 7_665 .
B46 B35 B48 64.4(3) 4 .
B39 B35 B48 114.3(3) 7_665 6
B39 B35 B48 174.5(4) 4 6
B1 B35 B48 69.6(3) . 6
B49 B35 B48 67.9(3) . 6
B46 B35 B48 64.4(3) 7_665 6
B46 B35 B48 119.9(4) 4 6
B48 B35 B48 68.6(5) . 6
B13 B36 B37 117.2(3) . 8_665
B13 B36 B36 113.10(17) . 6_556
B37 B36 B36 121.24(17) 8_665 6_556
B13 B36 B44 117.3(3) . 8_665
B37 B36 B44 56.9(2) 8_665 8_665
B36 B36 B44 120.25(16) 6_556 8_665
B13 B36 Si4 122.1(2) . 3_556
B37 B36 Si4 65.18(17) 8_665 3_556
B36 B36 Si4 63.34(11) 6_556 3_556
B44 B36 Si4 110.0(2) 8_665 3_556
B13 B36 B51 122.1(2) . 3_556
B37 B36 B51 65.18(17) 8_665 3_556
B36 B36 B51 63.34(11) 6_556 3_556
B44 B36 B51 110.0(2) 8_665 3_556
Si4 B36 B51 0.00(7) 3_556 3_556
B13 B36 Si3 122.5(2) . .
B37 B36 Si3 108.8(2) 8_665 .
B36 B36 Si3 63.53(10) 6_556 .
B44 B36 Si3 63.35(17) 8_665 .
Si4 B36 Si3 107.14(18) 3_556 .
B51 B36 Si3 107.14(18) 3_556 .
B34 B37 B45 118.4(3) 6 .
B34 B37 B44 117.1(3) 6 .
B45 B37 B44 60.9(2) . .
B34 B37 B36 115.0(3) 6 8_565
B45 B37 B36 115.2(3) . 8_565
B44 B37 B36 63.9(2) . 8_565
B34 B37 B41 117.0(3) 6 7_665
B45 B37 B41 63.4(2) . 7_665
B44 B37 B41 115.1(3) . 7_665
B36 B37 B41 118.1(3) 8_565 7_665
B34 B37 B48 63.5(3) 6 6
B45 B37 B48 64.0(3) . 6
B44 B37 B48 63.7(3) . 6
B36 B37 B48 116.0(3) 8_565 6
B41 B37 B48 115.7(3) 7_665 6
B34 B37 Si4 119.7(2) 6 .
B45 B37 Si4 113.7(2) . .
B44 B37 Si4 113.3(2) . .
B36 B37 Si4 62.51(18) 8_565 .
B41 B37 Si4 63.95(18) 7_665 .
B48 B37 Si4 176.8(3) 6 .
B38 B38 B2 122.8(5) 5 .
B38 B38 B5 120.5(5) 5 .
B2 B38 B5 116.8(4) . .
B38 B38 Y1 117.87(11) 5 .
B2 B38 Y1 75.98(15) . .
B5 B38 Y1 75.65(14) . .
B38 B38 Y1 117.87(11) 5 6
B2 B38 Y1 75.98(15) . 6
B5 B38 Y1 75.65(14) . 6
Y1 B38 Y1 124.2(2) . 6
B18 B39 B35 113.4(3) 7_655 7_655
B18 B39 B46 119.1(3) 7_655 .
B35 B39 B46 62.5(2) 7_655 .
B18 B39 B25 127.1(3) 7_655 .
B35 B39 B25 106.9(3) 7_655 .
B46 B39 B25 109.1(3) . .
B18 B39 B39 116.97(18) 7_655 6
B35 B39 B39 58.75(15) 7_655 6
B46 B39 B39 109.85(17) . 6
B25 B39 B39 59.56(15) . 6
B18 B39 B16 126.2(3) 7_655 .
B35 B39 B16 111.4(3) 7_655 .
B46 B39 B16 60.8(2) . .
B25 B39 B16 61.8(2) . .
B39 B39 B16 110.96(17) 6 .
B18 B39 B50 65.4(3) 7_655 7_655
B35 B39 B50 110.5(3) 7_655 7_655
B46 B39 B50 172.5(3) . 7_655
B25 B39 B50 69.3(4) . 7_655
B39 B39 B50 62.8(2) 6 7_655
B16 B39 B50 122.3(4) . 7_655
B44 B40 B24 120.1(3) . .
B44 B40 B27 121.3(3) . 6
B24 B40 B27 58.9(2) . 6
B44 B40 B29 126.1(3) . .
B24 B40 B29 104.4(3) . .
B27 B40 B29 106.7(2) 6 .
B44 B40 B21 123.3(3) . .
B24 B40 B21 107.2(3) . .
B27 B40 B21 59.9(2) 6 .
B29 B40 B21 61.5(2) . .
B44 B40 B49 121.5(3) . .
B24 B40 B49 57.4(2) . .
B27 B40 B49 105.5(3) 6 .
B29 B40 B49 59.4(2) . .
B21 B40 B49 109.2(3) . .
B44 B40 B48 65.3(3) . 6
B24 B40 B48 63.0(3) . 6
B27 B40 B48 112.4(3) 6 6
B29 B40 B48 118.7(3) . 6
B21 B40 B48 170.2(3) . 6
B49 B40 B48 65.7(3) . 6
B17 B41 B41 111.79(17) . 6_556
B17 B41 B37 116.5(3) . 7_655
B41 B41 B37 120.61(16) 6_556 7_655
B17 B41 B45 121.4(3) . 7_655
B41 B41 B45 120.55(16) 6_556 7_655
B37 B41 B45 55.04(19) 7_655 7_655
B17 B41 B51 118.9(2) . 7_655
B41 B41 B51 64.72(10) 6_556 7_655
B37 B41 B51 62.76(17) 7_655 7_655
B45 B41 B51 106.4(2) 7_655 7_655
B17 B41 Si4 118.9(2) . 7_655
B41 B41 Si4 64.72(10) 6_556 7_655
B37 B41 Si4 62.76(17) 7_655 7_655
B45 B41 Si4 106.4(2) 7_655 7_655
B51 B41 Si4 0.00(14) 7_655 7_655
B17 B41 Si2 131.0(2) . 7_655
B41 B41 Si2 65.92(10) 6_556 7_655
B37 B41 Si2 102.7(2) 7_655 7_655
B45 B41 Si2 60.03(16) 7_655 7_655
B51 B41 Si2 104.31(17) 7_655 7_655
Si4 B41 Si2 104.31(17) 7_655 7_655
B30 B42 B42 112.05(17) . 6_556
B30 B42 B44 120.5(3) . .
B42 B42 B44 121.47(17) 6_556 .
B30 B42 B45 116.1(3) . .
B42 B42 B45 119.65(16) 6_556 .
B44 B42 B45 56.2(2) . .
B30 B42 Si2 119.0(2) . .
B42 B42 Si2 64.36(11) 6_556 .
B44 B42 Si2 106.6(2) . .
B45 B42 Si2 61.56(16) . .
B30 B42 Si3 130.2(2) . 3_456
B42 B42 Si3 64.91(10) 6_556 3_456
B44 B42 Si3 62.32(17) . 3_456
B45 B42 Si3 105.1(2) . 3_456
Si2 B42 Si3 104.34(17) . 3_456
B7 B43 B31 109.8(3) . 8_565
B7 B43 B31 109.8(3) . 3_456
B31 B43 B31 59.1(3) 8_565 3_456
B7 B43 B8 64.0(2) . .
B31 B43 B8 59.4(2) 8_565 .
B31 B43 B8 109.1(3) 3_456 .
B7 B43 B8 64.0(2) . 6_556
B31 B43 B8 109.1(3) 8_565 6_556
B31 B43 B8 59.4(2) 3_456 6_556
B8 B43 B8 115.9(4) . 6_556
B7 B43 B52 113.1(4) . 3_456
B31 B43 B52 127.2(3) 8_565 3_456
B31 B43 B52 127.2(3) 3_456 3_456
B8 B43 B52 116.5(2) . 3_456
B8 B43 B52 116.5(2) 6_556 3_456
B7 B43 Si3 113.1(4) . 3_456
B31 B43 Si3 127.2(3) 8_565 3_456
B31 B43 Si3 127.2(3) 3_456 3_456
B8 B43 Si3 116.5(2) . 3_456
B8 B43 Si3 116.5(2) 6_556 3_456
B52 B43 Si3 0.00(11) 3_456 3_456
B40 B44 B37 121.3(3) . .
B40 B44 B45 119.8(3) . .
B37 B44 B45 59.0(2) . .
B40 B44 B42 114.6(3) . .
B37 B44 B42 114.1(3) . .
B45 B44 B42 64.8(2) . .
B40 B44 B36 118.7(3) . 8_565
B37 B44 B36 59.2(2) . 8_565
B45 B44 B36 109.7(3) . 8_565
B42 B44 B36 117.9(3) . 8_565
B40 B44 B48 65.0(3) . 6
B37 B44 B48 65.4(3) . 6
B45 B44 B48 64.1(3) . 6
B42 B44 B48 116.0(3) . 6
B36 B44 B48 113.7(3) 8_565 6
B40 B44 B52 119.0(2) . 3_456
B37 B44 B52 109.4(2) . 3_456
B45 B44 B52 114.1(2) . 3_456
B42 B44 B52 65.99(18) . 3_456
B36 B44 B52 61.87(17) 8_565 3_456
B48 B44 B52 174.8(3) 6 3_456
B40 B44 Si3 119.0(2) . 3_456
B37 B44 Si3 109.4(2) . 3_456
B45 B44 Si3 114.1(2) . 3_456
B42 B44 Si3 65.99(18) . 3_456
B36 B44 Si3 61.87(17) 8_565 3_456
B48 B44 Si3 174.8(3) 6 3_456
B52 B44 Si3 0.00(13) 3_456 3_456
B46 B45 B37 118.5(3) 7_665 .
B46 B45 B44 122.1(3) 7_665 .
B37 B45 B44 60.2(2) . .
B46 B45 B41 112.9(3) 7_665 7_665
B37 B45 B41 61.6(2) . 7_665
B44 B45 B41 113.0(3) . 7_665
B46 B45 B42 120.6(3) 7_665 .
B37 B45 B42 110.3(3) . .
B44 B45 B42 59.0(2) . .
B41 B45 B42 119.1(3) 7_665 .
B46 B45 B48 65.1(3) 7_665 6
B37 B45 B48 65.8(3) . 6
B44 B45 B48 64.2(3) . 6
B41 B45 B48 115.8(3) 7_665 6
B42 B45 B48 111.6(3) . 6
B46 B45 Si2 119.2(2) 7_665 .
B37 B45 Si2 113.1(2) . .
B44 B45 Si2 110.0(2) . .
B41 B45 Si2 67.05(17) 7_665 .
B42 B45 Si2 62.98(17) . .
B48 B45 Si2 174.1(3) 6 .
B45 B46 B39 120.5(3) 7_655 .
B45 B46 B1 123.9(3) 7_655 7_655
B39 B46 B1 103.5(3) . 7_655
B45 B46 B16 123.8(3) 7_655 .
B39 B46 B16 60.8(2) . .
B1 B46 B16 106.8(3) 7_655 .
B45 B46 B35 118.3(3) 7_655 7_655
B39 B46 B35 58.0(2) . 7_655
B1 B46 B35 58.0(2) 7_655 7_655
B16 B46 B35 107.7(3) . 7_655
B45 B46 B20 126.9(3) 7_655 .
B39 B46 B20 106.9(3) . .
B1 B46 B20 58.7(2) 7_655 .
B16 B46 B20 60.8(2) . .
B35 B46 B20 105.9(3) 7_655 .
B45 B46 B48 65.5(3) 7_655 4_545
B39 B46 B48 110.7(3) . 4_545
B1 B46 B48 67.6(3) 7_655 4_545
B16 B46 B48 169.2(3) . 4_545
B35 B46 B48 61.6(3) 7_655 4_545
B20 B46 B48 119.6(3) . 4_545
B19 B47 B19 119.4(4) . 6
B19 B47 B28 116.9(2) . 3
B19 B47 B28 116.9(2) 6 3
B19 B47 B50 59.7(2) . .
B19 B47 B50 59.7(2) 6 .
B28 B47 B50 151.9(6) 3 .
B19 B47 B14 143.5(3) . 6
B19 B47 B14 92.49(18) 6 6
B28 B47 B14 52.2(2) 3 6
B50 B47 B14 148.2(3) . 6
B19 B47 B14 92.49(18) . .
B19 B47 B14 143.5(3) 6 .
B28 B47 B14 52.2(2) 3 .
B50 B47 B14 148.2(3) . .
B14 B47 B14 52.2(3) 6 .
B19 B47 B27 51.88(19) . 3
B19 B47 B27 98.5(3) 6 3
B28 B47 B27 94.5(3) 3 3
B50 B47 B27 60.7(4) . 3
B14 B47 B27 146.0(4) 6 3
B14 B47 B27 116.0(2) . 3
B19 B47 B27 98.5(3) . 8_665
B19 B47 B27 51.88(19) 6 8_665
B28 B47 B27 94.5(3) 3 8_665
B50 B47 B27 60.7(4) . 8_665
B14 B47 B27 116.0(2) 6 8_665
B14 B47 B27 146.0(4) . 8_665
B27 B47 B27 52.6(3) 3 8_665
B19 B47 B24 97.1(3) . 3
B19 B47 B24 97.1(3) 6 3
B28 B47 B24 49.6(3) 3 3
B50 B47 B24 102.3(5) . 3
B14 B47 B24 95.9(3) 6 3
B14 B47 B24 95.9(3) . 3
B27 B47 B24 51.0(2) 3 3
B27 B47 B24 51.0(2) 8_665 3
B19 B47 B15 142.7(4) . 6
B19 B47 B15 52.13(16) 6 6
B28 B47 B15 94.6(3) 3 6
B50 B47 B15 101.4(3) . 6
B14 B47 B15 46.75(18) 6 6
B14 B47 B15 91.9(3) . 6
B27 B47 B15 150.0(3) 3 6
B27 B47 B15 98.21(16) 8_665 6
B24 B47 B15 119.2(2) 3 6
B19 B47 B15 52.13(16) . .
B19 B47 B15 142.7(4) 6 .
B28 B47 B15 94.6(3) 3 .
B50 B47 B15 101.4(3) . .
B14 B47 B15 91.9(3) 6 .
B14 B47 B15 46.75(18) . .
B27 B47 B15 98.21(16) 3 .
B27 B47 B15 150.0(3) 8_665 .
B24 B47 B15 119.2(2) 3 .
B15 B47 B15 109.4(4) 6 .
B19 B47 B33 94.9(3) . 6
B19 B47 B33 52.7(2) 6 6
B28 B47 B33 142.8(3) 3 6
B50 B47 B33 60.7(4) . 6
B14 B47 B33 90.9(3) 6 6
B14 B47 B33 111.6(3) . 6
B27 B47 B33 121.2(4) 3 6
B27 B47 B33 99.4(3) 8_665 6
B24 B47 B33 149.4(3) 3 6
B15 B47 B33 49.44(18) 6 6
B15 B47 B33 90.2(3) . 6
B35 B48 B34 142.0(5) . .
B35 B48 B24 93.1(4) . .
B34 B48 B24 96.4(4) . .
B35 B48 B28 111.9(4) . .
B34 B48 B28 52.9(3) . .
B24 B48 B28 49.4(3) . .
B35 B48 B46 54.0(3) . 4
B34 B48 B46 113.0(4) . 4
B24 B48 B46 146.6(5) . 4
B28 B48 B46 141.8(5) . 4
B35 B48 B40 98.9(4) . 6
B34 B48 B40 115.8(4) . 6
B24 B48 B40 52.2(3) . 6
B28 B48 B40 95.2(4) . 6
B46 B48 B40 120.7(4) 4 6
B35 B48 B45 97.7(4) . 6
B34 B48 B45 93.7(4) . 6
B24 B48 B45 147.5(5) . 6
B28 B48 B45 146.3(5) . 6
B46 B48 B45 49.5(2) 4 6
B40 B48 B45 95.7(4) 6 6
B35 B48 B44 121.7(4) . 6
B34 B48 B44 93.6(4) . 6
B24 B48 B44 96.8(4) . 6
B28 B48 B44 117.8(4) . 6
B46 B48 B44 96.8(4) 4 6
B40 B48 B44 49.7(2) 6 6
B45 B48 B44 51.7(3) 6 6
B35 B48 B9 89.9(4) . .
B34 B48 B9 53.0(3) . .
B24 B48 B9 93.6(4) . .
B28 B48 B9 50.3(3) . .
B46 B48 B9 91.9(4) 4 .
B40 B48 B9 144.8(5) 6 .
B45 B48 B9 116.9(4) 6 .
B44 B48 B9 145.9(5) 6 .
B35 B48 B37 146.3(5) . 6
B34 B48 B37 49.0(2) . 6
B24 B48 B37 119.5(4) . 6
B28 B48 B37 97.0(4) . 6
B46 B48 B37 92.5(4) 4 6
B40 B48 B37 95.2(4) 6 6
B45 B48 B37 50.2(3) 6 6
B44 B48 B37 50.9(3) 6 6
B9 B48 B37 96.0(4) . 6
B35 B48 B49 51.2(3) . .
B34 B48 B49 145.5(5) . .
B24 B48 B49 49.7(3) . .
B28 B48 B49 93.6(4) . .
B46 B48 B49 98.5(4) 4 .
B40 B48 B49 52.2(3) 6 .
B45 B48 B49 118.1(4) 6 .
B44 B48 B49 96.3(4) 6 .
B9 B48 B49 114.9(4) . .
B37 B48 B49 146.6(5) 6 .
B24 B49 B35 111.6(4) . .
B24 B49 B29 106.6(3) . 6
B35 B49 B29 130.2(3) . 6
B24 B49 B29 106.6(3) . .
B35 B49 B29 130.2(3) . .
B29 B49 B29 62.0(3) 6 .
B24 B49 B40 60.0(2) . 6
B35 B49 B40 116.4(2) . 6
B29 B49 B40 59.61(19) 6 6
B29 B49 B40 109.8(3) . 6
B24 B49 B40 60.0(2) . .
B35 B49 B40 116.4(2) . .
B29 B49 B40 109.8(3) 6 .
B29 B49 B40 59.61(19) . .
B40 B49 B40 110.1(4) 6 .
B24 B49 B48 62.3(3) . .
B35 B49 B48 60.9(3) . .
B29 B49 B48 115.6(3) 6 .
B29 B49 B48 168.2(4) . .
B40 B49 B48 62.0(3) 6 .
B40 B49 B48 113.7(4) . .
B24 B49 B48 62.3(3) . 6
B35 B49 B48 60.9(3) . 6
B29 B49 B48 168.2(4) 6 6
B29 B49 B48 115.6(3) . 6
B40 B49 B48 113.7(4) 6 6
B40 B49 B48 62.0(3) . 6
B48 B49 B48 64.2(5) . 6
B19 B50 B19 116.0(7) 6 .
B19 B50 B39 148.4(5) 6 7_665
B19 B50 B39 94.4(2) . 7_665
B19 B50 B39 94.4(2) 6 4
B19 B50 B39 148.4(5) . 4
B39 B50 B39 54.3(4) 7_665 4
B19 B50 B18 52.80(19) 6 6
B19 B50 B18 144.6(7) . 6
B39 B50 B18 97.5(6) 7_665 6
B39 B50 B18 50.6(3) 4 6
B19 B50 B18 144.6(7) 6 .
B19 B50 B18 52.80(19) . .
B39 B50 B18 50.6(3) 7_665 .
B39 B50 B18 97.5(6) 4 .
B18 B50 B18 113.6(7) 6 .
B19 B50 B47 58.0(3) 6 .
B19 B50 B47 58.0(3) . .
B39 B50 B47 151.7(3) 7_665 .
B39 B50 B47 151.7(3) 4 .
B18 B50 B47 102.4(5) 6 .
B18 B50 B47 102.4(5) . .
B19 B50 B27 97.0(6) 6 3
B19 B50 B27 51.2(3) . 3
B39 B50 B27 109.5(4) 7_665 3
B39 B50 B27 137.3(7) 4 3
B18 B50 B27 148.4(5) 6 3
B18 B50 B27 96.6(2) . 3
B47 B50 B27 60.0(4) . 3
B19 B50 B27 51.2(3) 6 8_665
B19 B50 B27 97.0(6) . 8_665
B39 B50 B27 137.3(7) 7_665 8_665
B39 B50 B27 109.5(4) 4 8_665
B18 B50 B27 96.6(2) 6 8_665
B18 B50 B27 148.4(5) . 8_665
B47 B50 B27 60.0(4) . 8_665
B27 B50 B27 52.3(4) 3 8_665
B19 B50 B33 52.6(3) 6 6
B19 B50 B33 94.6(5) . 6
B39 B50 B33 120.2(7) 7_665 6
B39 B50 B33 97.7(4) 4 6
B18 B50 B33 50.8(3) 6 6
B18 B50 B33 92.6(5) . 6
B47 B50 B33 61.7(4) . 6
B27 B50 B33 121.7(7) 3 6
B27 B50 B33 99.7(5) 8_665 6
B19 B50 B33 94.6(5) 6 .
B19 B50 B33 52.6(3) . .
B39 B50 B33 97.7(4) 7_665 .
B39 B50 B33 120.2(7) 4 .
B18 B50 B33 92.6(5) 6 .
B18 B50 B33 50.8(3) . .
B47 B50 B33 61.7(4) . .
B27 B50 B33 99.7(5) 3 .
B27 B50 B33 121.7(7) 8_665 .
B33 B50 B33 47.8(4) 6 .

loop_
_geom_bond_atom_site_label_1
_geom_bond_atom_site_label_2
_geom_bond_distance
_geom_bond_site_symmetry_2
Y1 B38 2.464(2) .
Y1 B10 2.613(4) .
Y1 B5 2.688(3) .
Y1 B2 2.689(3) .
Y1 B21 2.707(4) .
Y1 B20 2.712(4) .
Y1 B16 2.712(4) .
Y1 B11 2.724(4) .
Y1 B29 2.727(4) .
Y1 B26 2.738(4) 2
Y1 B4 2.741(4) .
Y1 B23 2.743(4) .
Si1 B10 2.025(4) 6_556
Si1 B10 2.025(4) .
Si1 B7 2.064(6) .
Si1 B6 2.071(6) .
Si1 Y1 2.7779(6) 6_556
Si2 B12 1.878(6) 7_665
Si2 B45 2.071(4) 6_556
Si2 B45 2.071(4) .
Si2 B42 2.098(4) .
Si2 B42 2.098(4) 6_556
Si2 B41 2.202(4) 4_556
Si2 B41 2.202(4) 7_665
Si3 B43 1.861(6) 3_556
Si3 B36 2.048(4) .
Si3 B36 2.048(4) 6_556
Si3 B44 2.075(4) 8_665
Si3 B44 2.075(4) 3_556
Si3 B42 2.141(4) 3_556
Si3 B42 2.141(4) 8_665
Si4 B51 1.745(5) 5_566
Si4 Si4 1.745(5) 5_566
Si4 B36 2.034(4) 8_565
Si4 B36 2.034(4) 3_456
Si4 B37 2.081(4) .
Si4 B37 2.081(4) 6_556
Si4 B41 2.103(4) 4_556
Si4 B41 2.103(4) 7_665
B1 B9 1.657(7) .
B1 B35 1.762(7) .
B1 B20 1.787(6) 7_665
B1 B20 1.787(6) 4
B1 B46 1.808(5) 7_665
B1 B46 1.808(5) 4
B2 B25 1.748(7) .
B2 B38 1.827(7) .
B2 B20 1.877(6) .
B2 B20 1.877(6) 6
B2 B16 1.888(5) 6
B2 B16 1.888(5) .
B2 Y1 2.689(3) 6
B3 B3 1.623(7) 6_556
B3 B10 1.715(5) .
B3 B32 1.719(5) .
B3 B13 1.742(5) .
B3 B17 1.809(5) .
B3 B30 1.812(5) .
B4 B29 1.733(5) .
B4 B33 1.767(5) .
B4 B10 1.799(5) .
B4 B30 1.800(5) .
B4 B18 1.866(5) .
B4 B11 1.867(5) .
B5 B22 1.753(7) .
B5 B38 1.847(7) .
B5 B29 1.873(6) .
B5 B29 1.873(6) 6
B5 B21 1.887(5) 6
B5 B21 1.887(5) .
B5 Y1 2.688(3) 6
B6 B12 1.726(8) .
B6 B26 1.819(6) 2
B6 B26 1.819(6) 5_556
B6 B23 1.901(5) .
B6 B23 1.901(5) 6_556
B6 Y1 2.990(3) 6_556
B7 B43 1.712(7) .
B7 B26 1.815(6) .
B7 B26 1.815(6) 6_556
B7 B8 1.891(5) .
B7 B8 1.891(5) 6_556
B7 Y1 3.001(3) 6_556
B8 B31 1.827(5) 8_565
B8 B26 1.830(5) .
B8 B23 1.840(5) 2
B8 B43 1.851(5) .
B8 B21 1.855(5) .
B9 B14 1.717(6) 4
B9 B14 1.717(6) 7_665
B9 B28 1.731(7) .
B9 B34 1.812(5) .
B9 B34 1.812(5) 6
B9 B48 2.054(10) 6
B9 B48 2.054(10) .
B10 B11 1.804(5) .
B10 B30 1.862(5) .
B10 B17 1.862(5) .
B11 B20 1.761(5) .
B11 B33 1.779(5) .
B11 B15 1.816(5) .
B11 B17 1.825(5) .
B12 B31 1.815(6) 7_655
B12 B31 1.815(6) 4_546
B12 B23 1.854(5) 6_556
B12 B23 1.854(5) .
B12 Si2 1.878(6) 7_655
B12 B53 1.878(6) 7_655
B13 B36 1.747(5) .
B13 B15 1.770(5) .
B13 B19 1.791(5) .
B13 B17 1.871(5) .
B13 B32 1.875(5) .
B14 B15 1.637(5) .
B14 B9 1.717(6) 7_655
B14 B34 1.734(5) 4_545
B14 B34 1.748(5) 3
B14 B28 1.759(6) 3
B14 B14 1.791(7) 6
B14 B47 2.033(7) .
B15 B17 1.747(5) .
B15 B33 1.756(5) .
B15 B19 1.776(5) .
B15 B47 2.091(6) .
B16 B39 1.818(5) .
B16 B46 1.819(5) .
B16 B20 1.850(5) .
B16 B25 1.853(5) .
B16 B23 1.858(5) .
B17 B41 1.781(5) .
B18 B39 1.710(5) 7_665
B18 B33 1.759(5) .
B18 B19 1.772(5) .
B18 B30 1.772(5) .
B18 B32 1.776(5) .
B18 B50 2.011(8) .
B19 B27 1.740(5) 3
B19 B32 1.744(5) .
B19 B33 1.802(5) .
B19 B47 1.937(5) .
B19 B50 1.972(8) .
B20 B1 1.787(6) 7_655
B20 B46 1.837(5) .
B20 B20 1.858(7) 6
B21 B27 1.798(5) 6
B21 B40 1.811(5) .
B21 B29 1.848(5) .
B21 B22 1.860(5) .
B22 B25 1.636(7) 5
B22 B27 1.762(6) 6
B22 B27 1.762(6) .
B22 B21 1.860(5) 6
B23 B31 1.819(5) 7_655
B23 B26 1.832(5) 2
B23 B8 1.840(5) 2
B24 B28 1.684(7) .
B24 B49 1.735(8) .
B24 B27 1.757(6) .
B24 B27 1.757(6) 6
B24 B40 1.784(5) 6
B24 B40 1.784(5) .
B24 B48 2.012(10) 6
B24 B48 2.012(10) .
B24 B47 2.045(9) 3_455
B25 B22 1.636(7) 5
B25 B39 1.790(6) .
B25 B39 1.790(6) 6
B25 B16 1.853(5) 6
B26 B26 1.787(7) 2
B26 B26 1.805(7) 6_556
B26 B6 1.819(6) 5_556
B26 B23 1.832(5) 2
B26 Y1 2.738(4) 2
B27 B19 1.740(5) 3_455
B27 B40 1.789(5) 6
B27 B21 1.798(5) 6
B27 B27 1.804(7) 6
B27 B47 2.035(7) 3_455
B27 B50 2.048(12) 3_455
B28 B14 1.759(6) 3_455
B28 B14 1.759(6) 8_565
B28 B34 1.793(5) 6
B28 B34 1.793(5) .
B28 B47 1.964(9) 3_455
B28 B48 2.014(10) 6
B28 B48 2.014(10) .
B29 B49 1.800(6) .
B29 B40 1.803(5) .
B29 B29 1.853(8) 6
B30 B42 1.766(5) .
B30 B32 1.868(5) .
B31 B32 1.682(5) .
B31 B31 1.810(8) 6_556
B31 B12 1.815(6) 7_665
B31 B23 1.819(5) 7_665
B31 B8 1.827(5) 8_665
B31 B43 1.835(6) 3_556
B33 B33 1.689(7) 6
B33 B50 2.086(13) .
B33 B47 2.107(7) .
B34 B37 1.693(5) 6
B34 B14 1.734(5) 4
B34 B14 1.748(5) 3_455
B34 B34 1.780(7) 2_565
B34 B48 2.009(9) .
B35 B39 1.748(6) 7_665
B35 B39 1.748(6) 4
B35 B49 1.774(8) .
B35 B46 1.829(5) 7_665
B35 B46 1.829(5) 4
B35 B48 1.987(10) .
B35 B48 1.987(10) 6
B36 B37 1.815(5) 8_665
B36 B36 1.825(7) 6_556
B36 B44 1.897(5) 8_665
B36 Si4 2.034(4) 3_556
B36 B51 2.034(4) 3_556
B37 B34 1.693(5) 6
B37 B45 1.749(5) .
B37 B44 1.770(5) .
B37 B36 1.815(5) 8_565
B37 B41 1.876(5) 7_665
B37 B48 2.075(10) 6
B38 B38 1.634(10) 5
B38 Y1 2.464(2) 6
B39 B18 1.710(5) 7_655
B39 B35 1.748(6) 7_655
B39 B46 1.775(5) .
B39 B39 1.814(8) 6
B39 B50 1.987(12) 7_655
B40 B44 1.718(5) .
B40 B27 1.789(5) 6
B40 B49 1.828(5) .
B40 B48 2.042(9) 6
B41 B41 1.796(7) 6_556
B41 B37 1.876(5) 7_655
B41 B45 1.907(5) 7_655
B41 B51 2.103(4) 7_655
B41 Si4 2.103(4) 7_655
B41 Si2 2.202(4) 7_655
B42 B42 1.816(8) 6_556
B42 B44 1.839(5) .
B42 B45 1.940(5) .
B42 Si3 2.141(4) 3_456
B43 B31 1.835(6) 8_565
B43 B31 1.835(6) 3_456
B43 B8 1.851(5) 6_556
B43 B52 1.861(6) 3_456
B43 Si3 1.861(6) 3_456
B44 B45 1.782(5) .
B44 B36 1.897(5) 8_565
B44 B48 2.046(10) 6
B44 B52 2.075(4) 3_456
B44 Si3 2.075(4) 3_456
B45 B46 1.708(5) 7_665
B45 B41 1.907(5) 7_665
B45 B48 2.044(9) 6
B46 B45 1.708(5) 7_655
B46 B1 1.808(5) 7_655
B46 B35 1.829(5) 7_655
B46 B48 2.038(9) 4_545
B47 B19 1.937(5) 6
B47 B28 1.964(9) 3
B47 B50 2.021(15) .
B47 B14 2.033(7) 6
B47 B27 2.035(7) 3
B47 B27 2.035(7) 8_665
B47 B24 2.045(9) 3
B47 B15 2.091(5) 6
B47 B33 2.107(7) 6
B48 B46 2.038(9) 4
B48 B40 2.042(9) 6
B48 B45 2.044(9) 6
B48 B44 2.046(10) 6
B48 B37 2.075(10) 6
B48 B49 2.107(10) .
B49 B29 1.800(6) 6
B49 B40 1.828(5) 6
B49 B48 2.107(10) 6
B50 B19 1.972(8) 6
B50 B39 1.987(12) 7_665
B50 B39 1.987(12) 4
B50 B18 2.011(8) 6
B50 B27 2.048(12) 3
B50 B27 2.048(12) 8_665
B50 B33 2.086(13) 6
